data_7119398
loop_
_publ_author_name
'Gao, Chao-Ying'
'Ai, Jing'
'Tian, Hong-Rui'
'Wu, Dai'
'Sun, Zhong-Ming'

_publ_section_title
;
 An ultrastable zirconium-phosphonate framework as bifunctional catalyst
 for highly active CO2 chemical transformation.
;
_journal_issue 7
_journal_name_full 'Chemical communications (Cambridge, England)'
_journal_page_first 1293
_journal_page_last 1296
_journal_paper_doi 10.1039/c6cc08773f
_journal_volume 53
_journal_year 2017
_chemical_formula_moiety 'C24 H20 O12 P4 Si Zr'
_chemical_formula_sum 'C24 H20 N0 O12 P4 Si Zr'
_chemical_formula_weight 743.59
_chemical_name_systematic
;
 ?
;
_space_group_crystal_system monoclinic
_space_group_IT_number 14
_space_group_name_Hall '-P 2ybc'
_space_group_name_H-M_alt 'P 1 21/c 1'
_symmetry_space_group_name_Hall '-P 2ybc'
_symmetry_space_group_name_H-M 'P 1 21/c 1'
_atom_sites_solution_hydrogens geom
_atom_sites_solution_primary direct
_audit_creation_date 2016-08-17
_audit_creation_method
;
Olex2 1.2-beta
(compiled 2016.07.26 svn.r3321 for OlexSys, GUI svn.r5206)
;
_audit_update_record
;
2016-09-04 deposited with the CCDC.
2016-12-19 downloaded from the CCDC.
;
_cell_angle_alpha 90
_cell_angle_beta 99.702(2)
_cell_angle_gamma 90
_cell_formula_units_Z 4
_cell_length_a 9.9688(2)
_cell_length_b 19.2157(4)
_cell_length_c 14.5392(3)
_cell_measurement_reflns_used 5132
_cell_measurement_temperature 293(2)
_cell_measurement_theta_max 70.22
_cell_measurement_theta_min 3.85
_cell_volume 2745.26(10)
_computing_molecular_graphics 'Olex2 (Dolomanov et al., 2009)'
_computing_publication_material 'Olex2 (Dolomanov et al., 2009)'
_computing_structure_refinement 'XL (Sheldrick, 2008)'
_computing_structure_solution 'SIR2004 (Burla et al., 2007)'
_diffrn_ambient_temperature 293.0
_diffrn_measured_fraction_theta_full 0.998
_diffrn_measured_fraction_theta_max 0.982
_diffrn_measurement_device_type 'CCD area detector'
_diffrn_radiation_type CuK\a
_diffrn_radiation_wavelength 1.54184
_diffrn_reflns_av_R_equivalents 0.0331
_diffrn_reflns_av_unetI/netI 0.0445
_diffrn_reflns_Laue_measured_fraction_full 0.998
_diffrn_reflns_Laue_measured_fraction_max 0.982
_diffrn_reflns_limit_h_max 11
_diffrn_reflns_limit_h_min -9
_diffrn_reflns_limit_k_max 23
_diffrn_reflns_limit_k_min -20
_diffrn_reflns_limit_l_max 15
_diffrn_reflns_limit_l_min -17
_diffrn_reflns_number 10653
_diffrn_reflns_point_group_measured_fraction_full 0.998
_diffrn_reflns_point_group_measured_fraction_max 0.982
_diffrn_reflns_theta_full 67.684
_diffrn_reflns_theta_max 70.217
_diffrn_reflns_theta_min 3.848
_exptl_absorpt_coefficient_mu 6.500
_exptl_absorpt_correction_T_max 0.522
_exptl_absorpt_correction_T_min 0.263
_exptl_absorpt_correction_type multi-scan
_exptl_crystal_colour yellow
_exptl_crystal_colour_primary yellow
_exptl_crystal_density_diffrn 1.799
_exptl_crystal_description block
_exptl_crystal_F_000 1496
_exptl_crystal_size_max 0.3
_exptl_crystal_size_mid 0.2
_exptl_crystal_size_min 0.1
_refine_diff_density_max 2.186
_refine_diff_density_min -0.686
_refine_diff_density_rms 0.127
_refine_ls_extinction_method none
_refine_ls_goodness_of_fit_ref 1.054
_refine_ls_hydrogen_treatment constr
_refine_ls_matrix_type full
_refine_ls_number_parameters 383
_refine_ls_number_reflns 5132
_refine_ls_number_restraints 0
_refine_ls_restrained_S_all 1.054
_refine_ls_R_factor_all 0.0611
_refine_ls_R_factor_gt 0.0488
_refine_ls_shift/su_max 0.001
_refine_ls_shift/su_mean 0.000
_refine_ls_structure_factor_coef Fsqd
_refine_ls_weighting_details 'w=1/[\s^2^(Fo^2^)+(0.0893P)^2^+1.8272P] where P=(Fo^2^+2Fc^2^)/3'
_refine_ls_weighting_scheme calc
_refine_ls_wR_factor_gt 0.1364
_refine_ls_wR_factor_ref 0.1507
_reflns_Friedel_coverage 0.000
_reflns_number_gt 4030
_reflns_number_total 5132
_reflns_threshold_expression 'I > 2\s(I)'
_cod_data_source_file c6cc08773f2.cif
_cod_data_source_block zr_sq
_cod_depositor_comments 'Adding full bibliography for 7119398.cif.'
_cod_original_cell_volume 2745.26(11)
_cod_database_code 7119398
_shelxl_version_number 2014-3
_shelx_space_group_comment
;
The symmetry employed for this shelxl refinement is uniquely defined
by the following loop, which should always be used as a source of
symmetry information in preference to the above space-group names.
They are only intended as comments.
;
_shelx_estimated_absorpt_t_max 0.522
_shelx_estimated_absorpt_t_min 0.263
_olex2_refinement_description
;
1. Fixed Uiso
 At 1.2 times of:
  All C(H) groups
 At 1.5 times of:
  All O(H) groups
2.a Aromatic/amide H refined with riding coordinates:
 C2(H2), C3(H3), C5(H5), C6(H6A), C8(H8), C9(H9), C11(H11), C12(H12A),
 C14(H14), C15(H15), C17(H17), C18(H18), C20(H20), C21(H21), C23(H23), C24(H24)
2.b Idealised tetrahedral OH refined as rotating group:
 O1(H1), O6(H6), O12(H12), O9(H9A)
;
_olex2_submission_special_instructions 'No special instructions were received'

loop_
_space_group_symop_operation_xyz
'x, y, z'
'-x, y+1/2, -z+1/2'
'-x, -y, -z'
'x, -y-1/2, z-1/2'

loop_
_atom_site_label
_atom_site_type_symbol
_atom_site_fract_x
_atom_site_fract_y
_atom_site_fract_z
_atom_site_U_iso_or_equiv
_atom_site_adp_type
_atom_site_occupancy
_atom_site_site_symmetry_order
_atom_site_calc_flag
_atom_site_refinement_flags_posn
Zr1 Zr 0.74982(2) 0.54975(2) 0.49874(2) 0.01610(14) Uani 1 1 d .
Si1 Si 0.26115(9) 0.89556(6) 0.49988(6) 0.0221(2) Uani 1 1 d .
P1 P -0.01975(9) 1.05923(5) 0.12781(6) 0.0184(2) Uani 1 1 d .
P2 P -0.18317(10) 0.69504(5) 0.64500(7) 0.0269(2) Uani 1 1 d .
P3 P 0.67869(11) 0.68638(5) 0.34157(7) 0.0269(2) Uani 1 1 d .
P4 P 0.52163(9) 1.06219(5) 0.87352(6) 0.0182(2) Uani 1 1 d .
O1 O -0.0425(3) 1.13736(15) 0.1467(2) 0.0286(6) Uani 1 1 d .
H1 H 0.0289 1.1587 0.1472 0.043 Uiso 1 1 calc GR
O2 O 0.0781(3) 1.05098(14) 0.05973(19) 0.0246(6) Uani 1 1 d .
O3 O -0.1556(3) 1.02543(14) 0.09159(17) 0.0211(5) Uani 1 1 d .
O4 O -0.3253(3) 0.72463(17) 0.6325(2) 0.0363(7) Uani 1 1 d .
O6 O -0.1282(3) 0.67674(17) 0.7493(2) 0.0356(7) Uani 1 1 d .
H6 H -0.1476 0.7081 0.7829 0.053 Uiso 1 1 calc GR
O7 O 0.8204(3) 0.71582(16) 0.3491(2) 0.0343(7) Uani 1 1 d .
O8 O 0.6709(3) 0.61851(15) 0.3949(2) 0.0294(6) Uani 1 1 d .
O10 O 0.4182(3) 1.05308(14) 0.93803(19) 0.0241(6) Uani 1 1 d .
O11 O 0.6582(3) 1.03012(14) 0.91234(17) 0.0209(5) Uani 1 1 d .
O12 O 0.5430(3) 1.14126(14) 0.8580(2) 0.0288(6) Uani 1 1 d .
H12 H 0.4727 1.1624 0.8618 0.043 Uiso 1 1 calc GR
C1 C 0.1812(4) 0.9481(2) 0.3957(3) 0.0258(8) Uani 1 1 d .
C2 C 0.1511(5) 1.0184(2) 0.3975(3) 0.0355(9) Uani 1 1 d .
H2 H 0.1731 1.0429 0.4532 0.043 Uiso 1 1 calc R
C3 C 0.0888(5) 1.0533(2) 0.3177(3) 0.0337(9) Uani 1 1 d .
H3 H 0.0686 1.1004 0.3206 0.040 Uiso 1 1 calc R
C4 C 0.0569(4) 1.0178(2) 0.2342(2) 0.0219(7) Uani 1 1 d .
C5 C 0.0907(5) 0.9474(2) 0.2299(3) 0.0404(11) Uani 1 1 d .
H5 H 0.0715 0.9233 0.1737 0.048 Uiso 1 1 calc R
C6 C 0.1529(5) 0.9139(2) 0.3102(3) 0.0395(10) Uani 1 1 d .
H6A H 0.1764 0.8673 0.3069 0.047 Uiso 1 1 calc R
C7 C 0.1283(4) 0.8420(2) 0.5438(3) 0.0272(8) Uani 1 1 d .
C8 C -0.0053(5) 0.8394(3) 0.4993(3) 0.0370(9) Uani 1 1 d .
H8 H -0.0321 0.8663 0.4461 0.044 Uiso 1 1 calc R
C9 C -0.1011(5) 0.7975(3) 0.5323(3) 0.0383(10) Uani 1 1 d .
H9 H -0.1909 0.7978 0.5018 0.046 Uiso 1 1 calc R
C10 C -0.0639(4) 0.7553(2) 0.6099(3) 0.0287(8) Uani 1 1 d .
C11 C 0.0702(5) 0.7593(3) 0.6565(4) 0.0448(11) Uani 1 1 d .
H11 H 0.0970 0.7325 0.7097 0.054 Uiso 1 1 calc R
C12 C 0.1636(5) 0.8022(3) 0.6252(3) 0.0451(12) Uani 1 1 d .
H12A H 0.2516 0.8048 0.6586 0.054 Uiso 1 1 calc R
C13 C 0.3857(4) 0.8348(2) 0.4582(3) 0.0266(8) Uani 1 1 d .
C14 C 0.3655(5) 0.7628(3) 0.4557(4) 0.0463(12) Uani 1 1 d .
H14 H 0.2917 0.7442 0.4788 0.056 Uiso 1 1 calc R
C15 C 0.4536(5) 0.7183(3) 0.4194(4) 0.0475(12) Uani 1 1 d .
H15 H 0.4381 0.6706 0.4178 0.057 Uiso 1 1 calc R
C16 C 0.5650(4) 0.7456(2) 0.3854(3) 0.0300(8) Uani 1 1 d .
C17 C 0.5850(5) 0.8154(2) 0.3851(3) 0.0359(9) Uani 1 1 d .
H17 H 0.6576 0.8335 0.3602 0.043 Uiso 1 1 calc R
C18 C 0.4976(5) 0.8600(2) 0.4218(3) 0.0366(9) Uani 1 1 d .
H18 H 0.5140 0.9077 0.4221 0.044 Uiso 1 1 calc R
C19 C 0.3434(4) 0.95138(19) 0.5991(3) 0.0239(8) Uani 1 1 d .
C20 C 0.4836(4) 0.9499(2) 0.6333(3) 0.0315(9) Uani 1 1 d .
H20 H 0.5411 0.9259 0.6002 0.038 Uiso 1 1 calc R
C21 C 0.5388(4) 0.9839(2) 0.7162(3) 0.0313(8) Uani 1 1 d .
H21 H 0.6316 0.9813 0.7390 0.038 Uiso 1 1 calc R
C22 C 0.4538(4) 1.0216(2) 0.7643(2) 0.0225(7) Uani 1 1 d .
C23 C 0.3164(4) 1.0265(2) 0.7296(3) 0.0304(8) Uani 1 1 d .
H23 H 0.2602 1.0530 0.7608 0.036 Uiso 1 1 calc R
C24 C 0.2624(4) 0.9918(2) 0.6482(3) 0.0321(9) Uani 1 1 d .
H24 H 0.1697 0.9955 0.6255 0.039 Uiso 1 1 calc R
O5 O -0.1736(3) 0.62781(15) 0.5894(2) 0.0295(6) Uani 1 1 d .
O9 O 0.6171(4) 0.67163(17) 0.2377(2) 0.0378(7) Uani 1 1 d .
H9A H 0.6326 0.7047 0.2054 0.057 Uiso 1 1 calc GR

loop_
_atom_site_aniso_label
_atom_site_aniso_U_11
_atom_site_aniso_U_22
_atom_site_aniso_U_33
_atom_site_aniso_U_23
_atom_site_aniso_U_13
_atom_site_aniso_U_12
Zr1 0.0179(2) 0.0173(2) 0.0136(2) -0.00010(9) 0.00398(13) 0.00004(9)
Si1 0.0258(5) 0.0224(5) 0.0176(5) 0.0000(3) 0.0024(4) 0.0003(4)
P1 0.0193(5) 0.0209(5) 0.0153(4) -0.0015(3) 0.0032(3) -0.0002(3)
P2 0.0275(5) 0.0258(5) 0.0288(5) -0.0073(4) 0.0085(4) -0.0047(4)
P3 0.0320(5) 0.0238(5) 0.0258(5) 0.0048(4) 0.0073(4) 0.0043(4)
P4 0.0192(5) 0.0206(4) 0.0150(4) 0.0013(3) 0.0034(3) -0.0001(3)
O1 0.0301(14) 0.0236(14) 0.0325(14) -0.0047(11) 0.0059(11) 0.0023(11)
O2 0.0247(13) 0.0283(15) 0.0226(13) -0.0018(10) 0.0091(10) -0.0008(10)
O3 0.0205(12) 0.0240(13) 0.0188(12) -0.0028(10) 0.0035(9) -0.0023(10)
O4 0.0346(16) 0.0333(16) 0.0427(17) -0.0097(14) 0.0109(13) -0.0009(13)
O6 0.0414(17) 0.0335(16) 0.0344(16) -0.0050(12) 0.0138(13) -0.0037(13)
O7 0.0375(16) 0.0293(15) 0.0383(16) 0.0072(13) 0.0125(12) 0.0017(12)
O8 0.0304(14) 0.0260(14) 0.0325(14) 0.0105(12) 0.0074(11) 0.0056(11)
O10 0.0216(13) 0.0292(15) 0.0227(13) 0.0015(10) 0.0074(10) 0.0012(10)
O11 0.0209(12) 0.0233(13) 0.0184(12) 0.0019(10) 0.0027(9) 0.0006(10)
O12 0.0338(15) 0.0222(14) 0.0307(14) 0.0046(11) 0.0065(11) -0.0009(11)
C1 0.030(2) 0.025(2) 0.0207(18) -0.0002(14) 0.0011(15) -0.0029(15)
C2 0.042(2) 0.041(2) 0.0219(18) -0.0043(17) 0.0013(16) 0.0067(19)
C3 0.042(2) 0.034(2) 0.0245(19) -0.0039(16) 0.0020(16) 0.0087(17)
C4 0.0216(17) 0.0244(19) 0.0195(17) -0.0005(14) 0.0024(13) 0.0008(14)
C5 0.058(3) 0.030(2) 0.030(2) -0.0039(17) -0.0020(19) 0.000(2)
C6 0.055(3) 0.026(2) 0.032(2) -0.0041(17) -0.0072(19) 0.0048(19)
C7 0.031(2) 0.0261(19) 0.0255(18) 0.0004(16) 0.0064(15) 0.0009(16)
C8 0.039(2) 0.041(2) 0.031(2) 0.0036(19) 0.0045(17) -0.0005(19)
C9 0.034(2) 0.043(3) 0.036(2) 0.0000(19) 0.0022(17) -0.0049(19)
C10 0.035(2) 0.026(2) 0.0262(18) -0.0048(15) 0.0079(15) -0.0040(16)
C11 0.040(2) 0.047(3) 0.046(3) 0.017(2) 0.004(2) -0.005(2)
C12 0.034(2) 0.053(3) 0.047(3) 0.020(2) 0.0016(19) -0.008(2)
C13 0.030(2) 0.025(2) 0.0245(17) 0.0023(15) 0.0029(14) 0.0021(15)
C14 0.041(3) 0.036(3) 0.068(3) 0.005(2) 0.026(2) 0.001(2)
C15 0.050(3) 0.028(2) 0.070(3) -0.001(2) 0.023(2) 0.001(2)
C16 0.035(2) 0.030(2) 0.0262(19) 0.0042(16) 0.0089(15) 0.0045(17)
C17 0.037(2) 0.031(2) 0.041(2) 0.0034(18) 0.0137(18) 0.0032(18)
C18 0.040(2) 0.029(2) 0.043(2) 0.0005(18) 0.0124(18) 0.0013(18)
C19 0.028(2) 0.0234(19) 0.0193(17) 0.0005(13) 0.0013(14) 0.0008(14)
C20 0.030(2) 0.038(2) 0.0276(19) -0.0040(16) 0.0088(16) 0.0018(16)
C21 0.0272(19) 0.039(2) 0.0282(18) -0.0011(17) 0.0044(15) 0.0002(17)
C22 0.0233(17) 0.0256(19) 0.0184(16) 0.0003(14) 0.0025(13) 0.0001(14)
C23 0.032(2) 0.035(2) 0.0256(18) -0.0028(16) 0.0064(15) 0.0032(17)
C24 0.0224(18) 0.042(2) 0.031(2) -0.0038(18) 0.0006(15) 0.0003(16)
O5 0.0279(14) 0.0265(14) 0.0351(15) -0.0100(12) 0.0084(11) -0.0040(11)
O9 0.055(2) 0.0305(16) 0.0277(15) 0.0028(12) 0.0064(13) -0.0024(14)

loop_
_atom_type_symbol
_atom_type_description
_atom_type_scat_dispersion_real
_atom_type_scat_dispersion_imag
_atom_type_scat_source
C C 0.0181 0.0091 'International Tables Vol C Tables 4.2.6.8 and 6.1.1.4'
H H 0.0000 0.0000 'International Tables Vol C Tables 4.2.6.8 and 6.1.1.4'
N N 0.0311 0.0180 'International Tables Vol C Tables 4.2.6.8 and 6.1.1.4'
O O 0.0492 0.0322 'International Tables Vol C Tables 4.2.6.8 and 6.1.1.4'
Zr Zr -0.1862 2.2449 'International Tables Vol C Tables 4.2.6.8 and 6.1.1.4'
P P 0.2955 0.4335 'International Tables Vol C Tables 4.2.6.8 and 6.1.1.4'
Si Si 0.2541 0.3302 'International Tables Vol C Tables 4.2.6.8 and 6.1.1.4'

loop_
_geom_angle_atom_site_label_1
_geom_angle_atom_site_label_2
_geom_angle_atom_site_label_3
_geom_angle
_geom_angle_site_symmetry_1
_geom_angle_site_symmetry_3
O2 Zr1 O3 87.56(10) 2_645 4_676
O2 Zr1 O8 86.04(11) 2_645 .
O2 Zr1 O10 176.79(11) 2_645 2_646
O2 Zr1 O11 94.05(10) 2_645 4_575
O2 Zr1 O5 90.64(11) 2_645 1_655
O3 Zr1 O11 89.11(12) 4_676 4_575
O8 Zr1 O3 172.52(11) . 4_676
O8 Zr1 O11 87.49(11) . 4_575
O10 Zr1 O3 92.63(10) 2_646 4_676
O10 Zr1 O8 93.98(11) 2_646 .
O10 Zr1 O11 89.16(10) 2_646 4_575
O10 Zr1 O5 86.15(11) 2_646 1_655
O5 Zr1 O3 90.68(12) 1_655 4_676
O5 Zr1 O8 93.25(13) 1_655 .
O5 Zr1 O11 175.29(10) 1_655 4_575
C7 Si1 C1 109.93(19) . .
C7 Si1 C13 108.2(2) . .
C13 Si1 C1 106.70(18) . .
C19 Si1 C1 112.58(19) . .
C19 Si1 C7 107.20(18) . .
C19 Si1 C13 112.17(19) . .
O1 P1 C4 109.36(17) . .
O2 P1 O1 110.34(16) . .
O2 P1 O3 111.43(16) . .
O2 P1 C4 106.88(17) . .
O3 P1 O1 109.16(16) . .
O3 P1 C4 109.63(16) . .
O4 P2 O6 111.77(18) . .
O4 P2 C10 112.1(2) . .
O4 P2 O5 113.18(17) . .
O6 P2 C10 106.25(19) . .
O5 P2 O6 106.19(18) . .
O5 P2 C10 106.89(18) . .
O7 P3 O8 114.25(17) . .
O7 P3 C16 112.0(2) . .
O7 P3 O9 110.49(19) . .
O8 P3 C16 105.83(18) . .
O8 P3 O9 106.95(18) . .
O9 P3 C16 106.8(2) . .
O10 P4 O12 109.07(16) . .
O10 P4 C22 107.63(17) . .
O11 P4 O10 112.65(15) . .
O11 P4 O12 108.35(16) . .
O11 P4 C22 109.51(16) . .
O12 P4 C22 109.61(17) . .
P1 O2 Zr1 162.94(19) . 2_655
P1 O3 Zr1 143.22(16) . 4_475
P3 O8 Zr1 151.01(19) . .
P4 O10 Zr1 167.55(19) . 2_656
P4 O11 Zr1 142.74(16) . 4_576
C2 C1 Si1 124.9(3) . .
C2 C1 C6 117.6(4) . .
C6 C1 Si1 117.4(3) . .
C1 C2 C3 121.5(4) . .
C4 C3 C2 119.9(4) . .
C3 C4 P1 122.7(3) . .
C3 C4 C5 119.7(4) . .
C5 C4 P1 117.5(3) . .
C6 C5 C4 119.2(4) . .
C5 C6 C1 121.9(4) . .
C8 C7 Si1 122.8(3) . .
C8 C7 C12 117.4(4) . .
C12 C7 Si1 119.7(3) . .
C7 C8 C9 121.5(4) . .
C10 C9 C8 120.8(4) . .
C9 C10 P2 120.6(3) . .
C9 C10 C11 117.8(4) . .
C11 C10 P2 121.6(3) . .
C12 C11 C10 121.1(4) . .
C11 C12 C7 121.2(4) . .
C14 C13 Si1 121.6(3) . .
C14 C13 C18 117.0(4) . .
C18 C13 Si1 121.3(3) . .
C15 C14 C13 121.4(4) . .
C14 C15 C16 119.6(4) . .
C15 C16 P3 118.4(3) . .
C17 C16 P3 121.6(3) . .
C17 C16 C15 120.1(4) . .
C16 C17 C18 120.5(4) . .
C17 C18 C13 121.4(4) . .
C20 C19 Si1 122.9(3) . .
C24 C19 Si1 119.7(3) . .
C24 C19 C20 117.2(4) . .
C21 C20 C19 121.3(4) . .
C22 C21 C20 119.5(4) . .
C21 C22 P4 120.0(3) . .
C23 C22 P4 119.7(3) . .
C23 C22 C21 120.2(4) . .
C22 C23 C24 119.9(4) . .
C23 C24 C19 121.9(4) . .
P2 O5 Zr1 154.38(19) . 1_455

loop_
_geom_bond_atom_site_label_1
_geom_bond_atom_site_label_2
_geom_bond_distance
_geom_bond_site_symmetry_2
Zr1 O2 2.039(3) 2_645
Zr1 O3 2.090(3) 4_676
Zr1 O8 2.060(3) .
Zr1 O10 2.043(3) 2_646
Zr1 O11 2.093(3) 4_575
Zr1 O5 2.057(3) 1_655
Si1 C1 1.881(4) .
Si1 C7 1.872(4) .
Si1 C13 1.878(4) .
Si1 C19 1.872(4) .
P1 O1 1.550(3) .
P1 O2 1.511(3) .
P1 O3 1.514(3) .
P1 C4 1.792(4) .
P2 O4 1.509(3) .
P2 O6 1.563(3) .
P2 C10 1.795(4) .
P2 O5 1.536(3) .
P3 O7 1.508(3) .
P3 O8 1.525(3) .
P3 C16 1.797(4) .
P3 O9 1.558(3) .
P4 O10 1.517(3) .
P4 O11 1.514(3) .
P4 O12 1.556(3) .
P4 C22 1.796(4) .
O2 Zr1 2.039(3) 2_655
O3 Zr1 2.090(3) 4_475
O10 Zr1 2.043(3) 2_656
O11 Zr1 2.093(3) 4_576
C1 C2 1.386(6) .
C1 C6 1.393(6) .
C2 C3 1.392(6) .
C3 C4 1.382(5) .
C4 C5 1.399(6) .
C5 C6 1.384(6) .
C7 C8 1.380(6) .
C7 C12 1.404(6) .
C8 C9 1.394(6) .
C9 C10 1.388(6) .
C10 C11 1.395(6) .
C11 C12 1.377(6) .
C13 C14 1.397(7) .
C13 C18 1.401(6) .
C14 C15 1.392(7) .
C15 C16 1.393(7) .
C16 C17 1.355(6) .
C17 C18 1.392(6) .
C19 C20 1.403(6) .
C19 C24 1.400(6) .
C20 C21 1.400(6) .
C21 C22 1.390(6) .
C22 C23 1.381(6) .
C23 C24 1.386(6) .
O5 Zr1 2.057(3) 1_455
